data_7251907
loop_
_publ_author_name
'Moustafa, Mohamed E.'
'Boyle, Paul D.'
'Puddephatt, Richard J.'

_publ_section_title
;
 Benzylidene insertion reactions in organoplatinum chemistry: mechanism
 and selectivity
;
_journal_issue 23
_journal_name_full 'RSC Advances'
_journal_page_first 20600
_journal_page_last 20608
_journal_paper_doi 10.1039/D6RA02340A
_journal_volume 16
_journal_year 2026
_chemical_formula_sum 'C33.5 H35 Br2 Cl N2 Pt'
_chemical_formula_weight 855.99
_space_group_crystal_system triclinic
_space_group_IT_number 2
_space_group_name_Hall '-P 1'
_space_group_name_H-M_alt 'P -1'
_atom_sites_solution_hydrogens geom
_atom_sites_solution_primary dual
_atom_sites_solution_secondary difmap
_audit_block_doi 10.5517/ccdc.csd.cc29kq3q
_audit_creation_method SHELXL-2016/6
_audit_update_record
;
2022-01-03 deposited with the CCDC.	2026-04-15 downloaded from the CCDC.
;
_cell_angle_alpha 108.025(5)
_cell_angle_beta 90.548(4)
_cell_angle_gamma 96.956(12)
_cell_formula_units_Z 4
_cell_length_a 13.292(4)
_cell_length_b 13.325(3)
_cell_length_c 19.049(6)
_cell_measurement_reflns_used 9432
_cell_measurement_temperature 110
_cell_measurement_theta_max 30.67
_cell_measurement_theta_min 2.33
_cell_volume 3180.7(16)
_computing_cell_refinement SAINT
_computing_data_collection Apex3
_computing_data_reduction SAINT
_computing_molecular_graphics Mercury
_computing_publication_material cif2tables.py
_computing_structure_refinement SHELXL
_computing_structure_solution SHELXT
_diffrn_ambient_temperature 110
_diffrn_detector 'CCD plate'
_diffrn_detector_type 'Bruker Apex2'
_diffrn_measured_fraction_theta_full 0.998
_diffrn_measured_fraction_theta_max 0.998
_diffrn_measurement_device '\k-geometry diffractometer'
_diffrn_measurement_device_type 'Bruker Kappa Axis Apex2'
_diffrn_measurement_method 'phi and omega scans'
_diffrn_radiation_type MoK\a
_diffrn_radiation_wavelength 0.71073
_diffrn_reflns_av_R_equivalents 0.0736
_diffrn_reflns_av_unetI/netI 0.0389
_diffrn_reflns_Laue_measured_fraction_full 0.998
_diffrn_reflns_Laue_measured_fraction_max 0.998
_diffrn_reflns_limit_h_max 22
_diffrn_reflns_limit_h_min -22
_diffrn_reflns_limit_k_max 22
_diffrn_reflns_limit_k_min -22
_diffrn_reflns_limit_l_max 31
_diffrn_reflns_limit_l_min -31
_diffrn_reflns_number 324438
_diffrn_reflns_point_group_measured_fraction_full 0.998
_diffrn_reflns_point_group_measured_fraction_max 0.998
_diffrn_reflns_theta_full 25.242
_diffrn_reflns_theta_max 36.351
_diffrn_reflns_theta_min 2.794
_diffrn_source 'sealed tube'
_exptl_absorpt_coefficient_mu 7.033
_exptl_absorpt_correction_T_max 0.7471
_exptl_absorpt_correction_T_min 0.4776
_exptl_absorpt_correction_type multi-scan
_exptl_absorpt_process_details SADABS
_exptl_crystal_colour yellow
_exptl_crystal_density_diffrn 1.787
_exptl_crystal_description prism
_exptl_crystal_F_000 1660
_exptl_crystal_size_max 0.217
_exptl_crystal_size_mid 0.160
_exptl_crystal_size_min 0.049
_refine_diff_density_max 1.696
_refine_diff_density_min -1.594
_refine_diff_density_rms 0.139
_refine_ls_extinction_method none
_refine_ls_goodness_of_fit_ref 1.013
_refine_ls_hydrogen_treatment constr
_refine_ls_matrix_type full
_refine_ls_number_parameters 734
_refine_ls_number_reflns 30855
_refine_ls_number_restraints 744
_refine_ls_restrained_S_all 1.001
_refine_ls_R_factor_all 0.0470
_refine_ls_R_factor_gt 0.0275
_refine_ls_shift/su_max 0.006
_refine_ls_shift/su_mean 0.000
_refine_ls_structure_factor_coef Fsqd
_refine_ls_weighting_details 'w=1/[\s^2^(Fo^2^)+(0.0218P)^2^+1.6262P] where P=(Fo^2^+2Fc^2^)/3'
_refine_ls_weighting_scheme calc
_refine_ls_wR_factor_gt 0.0534
_refine_ls_wR_factor_ref 0.0581
_reflns_Friedel_coverage 0.000
_reflns_number_gt 23736
_reflns_number_total 30855
_reflns_threshold_expression 'I > 2\s(I)'
_cod_data_source_file d6ra02340a3.cif
_cod_data_source_block complex_4
_cod_original_cell_volume 3180.8(16)
_cod_original_formula_sum 'C33.50 H35 Br2 Cl N2 Pt'
_cod_database_code 7251907
_shelx_shelxl_version_number 2016/6
_shelx_space_group_comment
;
The symmetry employed for this shelxl refinement is uniquely defined
by the following loop, which should always be used as a source of
symmetry information in preference to the above space-group names.
They are only intended as comments.
;
_shelx_estimated_absorpt_t_min 0.311
_shelx_estimated_absorpt_t_max 0.724

loop_
_space_group_symop_operation_xyz
'x, y, z'
'-x, -y, -z'

loop_
_atom_site_label
_atom_site_type_symbol
_atom_site_fract_x
_atom_site_fract_y
_atom_site_fract_z
_atom_site_U_iso_or_equiv
_atom_site_adp_type
_atom_site_occupancy
_atom_site_site_symmetry_order
_atom_site_calc_flag
_atom_site_refinement_flags_posn
_atom_site_refinement_flags_adp
_atom_site_refinement_flags_occupancy
_atom_site_disorder_assembly
_atom_site_disorder_group
Pt1A Pt 0.54515(2) 0.18180(2) 0.32552(2) 0.01607(2) Uani 1 1 d . . . . .
Br1A Br 0.72071(2) 0.13140(2) 0.35492(2) 0.02399(4) Uani 1 1 d . . . . .
Br2A Br 0.61295(2) 0.36945(2) 0.35619(2) 0.02730(5) Uani 1 1 d . . . . .
N1A N 0.50640(13) 0.19250(13) 0.43747(9) 0.0168(3) Uani 1 1 d . . . . .
N2A N 0.48259(13) 0.02911(13) 0.31293(9) 0.0177(3) Uani 1 1 d . . . . .
C1A C 0.59077(16) 0.1600(2) 0.21920(12) 0.0245(4) Uani 1 1 d . . . . .
H1A1 H 0.654976 0.208139 0.223387 0.029 Uiso 1 1 calc R U . . .
H1A2 H 0.608231 0.086533 0.200751 0.029 Uiso 1 1 calc R U . . .
C2A C 0.52388(17) 0.1751(2) 0.15682(12) 0.0242(4) Uani 1 1 d . . . . .
C3A C 0.44693(17) 0.07577(19) 0.11792(12) 0.0250(4) Uani 1 1 d . . . . .
H3A1 H 0.399385 0.061489 0.153735 0.037 Uiso 1 1 calc R U . . .
H3A2 H 0.483377 0.014214 0.097658 0.037 Uiso 1 1 calc R U . . .
H3A3 H 0.409323 0.088733 0.077760 0.037 Uiso 1 1 calc R U . . .
C4A C 0.59923(19) 0.1870(3) 0.09752(14) 0.0364(6) Uani 1 1 d . . . . .
H4A1 H 0.561374 0.186016 0.052868 0.055 Uiso 1 1 calc R U . . .
H4A2 H 0.639994 0.127862 0.085510 0.055 Uiso 1 1 calc R U . . .
H4A3 H 0.644011 0.254519 0.116646 0.055 Uiso 1 1 calc R U . . .
C5A C 0.46660(17) 0.27144(18) 0.18460(12) 0.0235(4) Uani 1 1 d . . . . .
C6A C 0.40553(16) 0.28373(17) 0.24605(12) 0.0206(4) Uani 1 1 d . . . . .
C7A C 0.34378(18) 0.36539(17) 0.26337(13) 0.0243(4) Uani 1 1 d . . . . .
H7A H 0.300164 0.371885 0.303311 0.029 Uiso 1 1 calc R U . . .
C8A C 0.3447(2) 0.43674(18) 0.22380(14) 0.0322(5) Uani 1 1 d . . . . .
H8A H 0.301341 0.490659 0.236013 0.039 Uiso 1 1 calc R U . . .
C9A C 0.4090(2) 0.4292(2) 0.16657(15) 0.0368(6) Uani 1 1 d . . . . .
H9A H 0.412070 0.479513 0.140354 0.044 Uiso 1 1 calc R U . . .
C10A C 0.4690(2) 0.3476(2) 0.14747(14) 0.0325(5) Uani 1 1 d . . . . .
H10A H 0.513233 0.343163 0.108016 0.039 Uiso 1 1 calc R U . . .
C11A C 0.39974(15) 0.20576(16) 0.28985(11) 0.0177(3) Uani 1 1 d . . . . .
H11A H 0.370695 0.135633 0.254089 0.021 Uiso 1 1 calc R U . . .
C12A C 0.33096(15) 0.22460(16) 0.35310(11) 0.0181(4) Uani 1 1 d . . . . .
C13A C 0.34168(17) 0.31905(18) 0.41293(12) 0.0230(4) Uani 1 1 d . . . . .
H13A H 0.391602 0.376234 0.412491 0.028 Uiso 1 1 calc R U . . .
C14A C 0.28038(19) 0.3301(2) 0.47276(13) 0.0286(5) Uani 1 1 d . . . . .
H14A H 0.288475 0.394740 0.512705 0.034 Uiso 1 1 calc R U . . .
C15A C 0.20764(18) 0.2476(2) 0.47449(13) 0.0307(5) Uani 1 1 d . . . . .
H15A H 0.166406 0.255064 0.515801 0.037 Uiso 1 1 calc R U . . .
C16A C 0.19512(17) 0.1539(2) 0.41565(13) 0.0283(5) Uani 1 1 d . . . . .
H16A H 0.145379 0.096944 0.416785 0.034 Uiso 1 1 calc R U . . .
C17A C 0.25518(16) 0.14300(18) 0.35494(12) 0.0214(4) Uani 1 1 d . . . . .
H17A H 0.244568 0.079338 0.314245 0.026 Uiso 1 1 calc R U . . .
C18A C 0.52102(16) 0.27496(17) 0.49840(12) 0.0213(4) Uani 1 1 d . . . . .
H18A H 0.562682 0.337301 0.496768 0.026 Uiso 1 1 calc R U . . .
C19A C 0.47798(18) 0.27492(18) 0.56538(12) 0.0243(4) Uani 1 1 d . . . . .
C20A C 0.41917(17) 0.1836(2) 0.56950(12) 0.0238(4) Uani 1 1 d . . . . .
C21A C 0.40660(15) 0.09295(18) 0.50541(12) 0.0199(4) Uani 1 1 d . . . . .
C22A C 0.34791(17) -0.0066(2) 0.50149(14) 0.0264(5) Uani 1 1 d . . . . .
H22A H 0.316072 -0.014208 0.544309 0.032 Uiso 1 1 calc R U . . .
C23A C 0.33687(17) -0.08932(19) 0.43864(15) 0.0270(5) Uani 1 1 d . . . . .
H23A H 0.298051 -0.154030 0.438685 0.032 Uiso 1 1 calc R U . . .
C24A C 0.38178(16) -0.08330(16) 0.37136(13) 0.0219(4) Uani 1 1 d . . . . .
C25A C 0.37340(17) -0.16827(17) 0.30414(15) 0.0281(5) Uani 1 1 d . . . . .
C26A C 0.42507(19) -0.15378(18) 0.24491(14) 0.0289(5) Uani 1 1 d . . . . .
C27A C 0.47741(17) -0.05346(17) 0.25141(12) 0.0234(4) Uani 1 1 d . . . . .
H27A H 0.511014 -0.043783 0.209739 0.028 Uiso 1 1 calc R U . . .
C28A C 0.43829(15) 0.01407(16) 0.37369(11) 0.0176(3) Uani 1 1 d . . . . .
C29A C 0.45117(14) 0.10200(15) 0.44067(11) 0.0162(3) Uani 1 1 d . . . . .
C30A C 0.4895(2) 0.3772(2) 0.62873(15) 0.0379(6) Uani 1 1 d . . . . .
H30A H 0.424385 0.405697 0.635621 0.057 Uiso 1 1 calc R U . . .
H30B H 0.540720 0.429032 0.617853 0.057 Uiso 1 1 calc R U . . .
H30C H 0.510813 0.363613 0.673961 0.057 Uiso 1 1 calc R U . . .
C31A C 0.3659(2) 0.1814(2) 0.63848(13) 0.0340(6) Uani 1 1 d . . . . .
H31A H 0.405064 0.231220 0.681770 0.051 Uiso 1 1 calc R U . . .
H31B H 0.360023 0.109327 0.642395 0.051 Uiso 1 1 calc R U . . .
H31C H 0.298066 0.202262 0.636210 0.051 Uiso 1 1 calc R U . . .
C32A C 0.3081(2) -0.27199(19) 0.2962(2) 0.0424(7) Uani 1 1 d . . . . .
H32A H 0.251318 -0.281633 0.260550 0.064 Uiso 1 1 calc R U . . .
H32B H 0.281672 -0.271080 0.344268 0.064 Uiso 1 1 calc R U . . .
H32C H 0.348652 -0.330804 0.278771 0.064 Uiso 1 1 calc R U . . .
C33A C 0.4248(2) -0.2402(2) 0.17267(17) 0.0443(7) Uani 1 1 d . . . . .
H33A H 0.460410 -0.297050 0.179423 0.066 Uiso 1 1 calc R U . . .
H33B H 0.459141 -0.211136 0.136547 0.066 Uiso 1 1 calc R U . . .
H33C H 0.354610 -0.269062 0.154725 0.066 Uiso 1 1 calc R U . . .
Pt1B Pt 1.00806(2) 0.83653(2) 0.18858(2) 0.01490(2) Uani 1 1 d . . . . .
Br1B Br 1.19539(2) 0.89410(2) 0.16204(2) 0.01972(4) Uani 1 1 d . . . . .
Br2B Br 1.03901(2) 0.65076(2) 0.15738(2) 0.02075(4) Uani 1 1 d . . . . .
N1B N 0.96581(13) 0.82578(13) 0.07662(9) 0.0174(3) Uani 1 1 d . . . . .
N2B N 0.97766(13) 0.98822(13) 0.20185(9) 0.0173(3) Uani 1 1 d . . . . .
C1B C 1.05712(16) 0.85796(17) 0.29632(11) 0.0194(4) Uani 1 1 d . . . . .
H1B1 H 1.113373 0.814670 0.293361 0.023 Uiso 1 1 calc R U . . .
H1B2 H 1.087338 0.933345 0.317075 0.023 Uiso 1 1 calc R U . . .
C2B C 0.98604(16) 0.83399(17) 0.35484(11) 0.0204(4) Uani 1 1 d . . . . .
C3B C 0.92743(17) 0.92806(18) 0.39411(12) 0.0231(4) Uani 1 1 d . . . . .
H3B1 H 0.882989 0.941977 0.357783 0.035 Uiso 1 1 calc R U . . .
H3B2 H 0.975858 0.991755 0.417369 0.035 Uiso 1 1 calc R U . . .
H3B3 H 0.886417 0.909904 0.432002 0.035 Uiso 1 1 calc R U . . .
C4B C 1.05832(18) 0.8237(2) 0.41539(12) 0.0256(4) Uani 1 1 d . . . . .
H4B1 H 1.019784 0.820402 0.458408 0.038 Uiso 1 1 calc R U . . .
H4B2 H 1.110958 0.885496 0.430039 0.038 Uiso 1 1 calc R U . . .
H4B3 H 1.090120 0.758573 0.396189 0.038 Uiso 1 1 calc R U . . .
C5B C 0.91127(16) 0.73249(17) 0.32141(11) 0.0196(4) Uani 1 1 d . . . . .
C6B C 0.84791(16) 0.72015(17) 0.25848(11) 0.0196(4) Uani 1 1 d . . . . .
C7B C 0.77485(17) 0.62989(18) 0.23384(12) 0.0238(4) Uani 1 1 d . . . . .
H7B H 0.730321 0.622439 0.192719 0.029 Uiso 1 1 calc R U . . .
C8B C 0.76585(19) 0.55123(19) 0.26786(13) 0.0272(5) Uani 1 1 d . . . . .
H8B H 0.715479 0.491055 0.250396 0.033 Uiso 1 1 calc R U . . .
C9B C 0.83090(19) 0.56119(18) 0.32746(13) 0.0271(5) Uani 1 1 d . . . . .
H9B H 0.826744 0.507019 0.350459 0.032 Uiso 1 1 calc R U . . .
C10B C 0.90233(18) 0.65109(18) 0.35338(12) 0.0242(4) Uani 1 1 d . . . . .
H10B H 0.946639 0.657271 0.394350 0.029 Uiso 1 1 calc R U . . .
C11B C 0.85650(15) 0.80491(16) 0.22064(11) 0.0182(4) Uani 1 1 d . . . . .
H11B H 0.844419 0.871660 0.259824 0.022 Uiso 1 1 calc R U . . .
C12B C 0.78141(15) 0.79328(17) 0.15833(12) 0.0197(4) Uani 1 1 d . . . . .
C13B C 0.76685(16) 0.70334(18) 0.09506(12) 0.0229(4) Uani 1 1 d . . . . .
H13B H 0.802308 0.644428 0.091838 0.027 Uiso 1 1 calc R U . . .
C14B C 0.70090(18) 0.7000(2) 0.03719(13) 0.0286(5) Uani 1 1 d . . . . .
H14B H 0.690917 0.638325 -0.005005 0.034 Uiso 1 1 calc R U . . .
C15B C 0.64961(18) 0.7854(2) 0.04015(14) 0.0326(5) Uani 1 1 d . . . . .
H15B H 0.605428 0.783059 0.000032 0.039 Uiso 1 1 calc R U . . .
C16B C 0.66355(18) 0.8746(2) 0.10269(14) 0.0308(5) Uani 1 1 d . . . . .
H16B H 0.628674 0.933709 0.105215 0.037 Uiso 1 1 calc R U . . .
C17B C 0.72785(16) 0.87819(18) 0.16137(12) 0.0235(4) Uani 1 1 d . . . . .
H17B H 0.735523 0.939142 0.204136 0.028 Uiso 1 1 calc R U . . .
C18B C 0.96065(16) 0.74288(16) 0.01605(11) 0.0193(4) Uani 1 1 d . . . . .
H18B H 0.988245 0.681398 0.018356 0.023 Uiso 1 1 calc R U . . .
C19B C 0.91631(16) 0.74137(17) -0.05158(11) 0.0210(4) Uani 1 1 d . . . . .
C20B C 0.87894(15) 0.83170(17) -0.05664(11) 0.0197(4) Uani 1 1 d . . . . .
C21B C 0.88719(15) 0.92278(16) 0.00730(11) 0.0182(4) Uani 1 1 d . . . . .
C22B C 0.85262(16) 1.02192(17) 0.01014(12) 0.0218(4) Uani 1 1 d . . . . .
H22B H 0.823296 1.029310 -0.033374 0.026 Uiso 1 1 calc R U . . .
C23B C 0.86086(16) 1.10535(17) 0.07354(13) 0.0225(4) Uani 1 1 d . . . . .
H23B H 0.837126 1.169558 0.072986 0.027 Uiso 1 1 calc R U . . .
C24B C 0.90409(15) 1.09994(16) 0.14125(12) 0.0195(4) Uani 1 1 d . . . . .
C25B C 0.91438(16) 1.18550(16) 0.20898(13) 0.0222(4) Uani 1 1 d . . . . .
C26B C 0.96091(16) 1.17001(17) 0.26980(12) 0.0220(4) Uani 1 1 d . . . . .
C27B C 0.98975(16) 1.07026(16) 0.26403(12) 0.0197(4) Uani 1 1 d . . . . .
H27B H 1.019461 1.060535 0.306625 0.024 Uiso 1 1 calc R U . . .
C28B C 0.93789(15) 1.00333(15) 0.13990(11) 0.0164(3) Uani 1 1 d . . . . .
C29B C 0.93115(15) 0.91558(15) 0.07285(11) 0.0167(3) Uani 1 1 d . . . . .
C30B C 0.9051(2) 0.63807(19) -0.11420(13) 0.0297(5) Uani 1 1 d . . . . .
H30D H 0.833144 0.609075 -0.123642 0.045 Uiso 1 1 calc R U . . .
H30E H 0.942642 0.587121 -0.100900 0.045 Uiso 1 1 calc R U . . .
H30F H 0.932191 0.650842 -0.158782 0.045 Uiso 1 1 calc R U . . .
C31B C 0.82552(18) 0.83058(19) -0.12691(12) 0.0250(4) Uani 1 1 d . . . . .
H31D H 0.857097 0.785442 -0.169442 0.037 Uiso 1 1 calc R U . . .
H31E H 0.830828 0.903236 -0.129706 0.037 Uiso 1 1 calc R U . . .
H31F H 0.753843 0.802350 -0.127365 0.037 Uiso 1 1 calc R U . . .
C32B C 0.8747(2) 1.28899(18) 0.21786(16) 0.0318(5) Uani 1 1 d . . . . .
H32D H 0.851673 1.291315 0.169425 0.048 Uiso 1 1 calc R U . . .
H32E H 0.928750 1.347975 0.239421 0.048 Uiso 1 1 calc R U . . .
H32F H 0.817708 1.295421 0.250533 0.048 Uiso 1 1 calc R U . . .
C33B C 0.9781(2) 1.25675(19) 0.34309(14) 0.0309(5) Uani 1 1 d . . . . .
H33D H 1.020720 1.318468 0.336860 0.046 Uiso 1 1 calc R U . . .
H33E H 1.012065 1.230596 0.378584 0.046 Uiso 1 1 calc R U . . .
H33F H 0.912687 1.277608 0.361524 0.046 Uiso 1 1 calc R U . . .
C1M C 0.2471(2) -0.3594(3) 0.01421(17) 0.0467(8) Uani 0.53(6) 1 d . . P A 1
H1M1 H 0.217859 -0.368369 0.059848 0.056 Uiso 0.53(6) 1 calc R U P A 1
H1M2 H 0.260293 -0.282199 0.020975 0.056 Uiso 0.53(6) 1 calc R U P A 1
Cl1M Cl 0.36281(6) -0.41370(6) 0.00076(4) 0.03922(14) Uani 0.53(6) 1 d . . P A 1
Cl2M Cl 0.1586(12) -0.4204(15) -0.0607(7) 0.0564(18) Uani 0.53(6) 1 d . . P A 1
C1N C 0.2471(2) -0.3594(3) 0.01421(17) 0.0467(8) Uani 0.47(6) 1 d . . P A 2
H1N1 H 0.211637 -0.379054 0.054486 0.056 Uiso 0.47(6) 1 calc R U P A 2
H1N2 H 0.260795 -0.280812 0.028964 0.056 Uiso 0.47(6) 1 calc R U P A 2
Cl1N Cl 0.36281(6) -0.41370(6) 0.00076(4) 0.03922(14) Uani 0.47(6) 1 d . . P A 2
Cl2N Cl 0.1706(7) -0.4065(7) -0.0662(5) 0.0418(11) Uani 0.47(6) 1 d . . P A 2

loop_
_atom_site_aniso_label
_atom_site_aniso_U_11
_atom_site_aniso_U_22
_atom_site_aniso_U_33
_atom_site_aniso_U_23
_atom_site_aniso_U_13
_atom_site_aniso_U_12
Pt1A 0.01405(3) 0.01734(3) 0.01809(3) 0.00832(3) 0.00013(2) -0.00043(2)
Br1A 0.01669(9) 0.03301(11) 0.02708(10) 0.01618(9) 0.00090(7) 0.00368(8)
Br2A 0.02416(10) 0.02305(10) 0.03758(12) 0.01828(9) -0.00824(9) -0.00843(8)
N1A 0.0159(7) 0.0148(7) 0.0193(8) 0.0058(6) -0.0014(6) 0.0004(6)
N2A 0.0175(8) 0.0161(7) 0.0188(8) 0.0047(6) -0.0006(6) 0.0019(6)
C1A 0.0168(9) 0.0390(13) 0.0229(10) 0.0174(9) 0.0027(7) 0.0033(9)
C2A 0.0200(10) 0.0351(12) 0.0214(10) 0.0148(9) 0.0017(8) 0.0025(8)
C3A 0.0233(10) 0.0329(12) 0.0193(10) 0.0070(8) 0.0021(8) 0.0086(9)
C4A 0.0243(11) 0.0661(19) 0.0291(12) 0.0286(13) 0.0056(9) 0.0086(12)
C5A 0.0211(10) 0.0281(11) 0.0228(10) 0.0127(8) -0.0047(8) -0.0033(8)
C6A 0.0187(9) 0.0191(9) 0.0239(10) 0.0079(7) -0.0059(7) -0.0008(7)
C7A 0.0263(11) 0.0178(9) 0.0262(10) 0.0045(8) -0.0098(8) 0.0000(8)
C8A 0.0446(14) 0.0160(9) 0.0335(12) 0.0065(9) -0.0169(11) -0.0004(9)
C9A 0.0518(16) 0.0225(11) 0.0367(13) 0.0159(10) -0.0196(12) -0.0092(10)
C10A 0.0377(13) 0.0322(12) 0.0294(12) 0.0179(10) -0.0083(10) -0.0092(10)
C11A 0.0160(8) 0.0161(8) 0.0200(9) 0.0048(7) -0.0005(7) 0.0005(7)
C12A 0.0148(8) 0.0194(9) 0.0192(9) 0.0045(7) -0.0011(7) 0.0029(7)
C13A 0.0222(10) 0.0205(9) 0.0235(10) 0.0023(8) -0.0032(8) 0.0042(8)
C14A 0.0285(11) 0.0316(12) 0.0217(10) -0.0008(9) -0.0025(8) 0.0138(9)
C15A 0.0215(10) 0.0473(15) 0.0209(10) 0.0047(10) 0.0036(8) 0.0108(10)
C16A 0.0159(9) 0.0412(13) 0.0259(11) 0.0090(10) 0.0006(8) 0.0002(9)
C17A 0.0170(9) 0.0249(10) 0.0199(9) 0.0038(8) -0.0005(7) 0.0023(7)
C18A 0.0207(9) 0.0177(9) 0.0227(9) 0.0030(7) -0.0050(7) 0.0007(7)
C19A 0.0255(10) 0.0258(10) 0.0200(9) 0.0022(8) -0.0045(8) 0.0101(8)
C20A 0.0193(9) 0.0373(12) 0.0179(9) 0.0102(8) 0.0013(7) 0.0113(9)
C21A 0.0146(8) 0.0267(10) 0.0216(9) 0.0113(8) 0.0007(7) 0.0053(7)
C22A 0.0168(9) 0.0365(12) 0.0344(12) 0.0235(10) 0.0036(8) 0.0027(9)
C23A 0.0171(9) 0.0268(11) 0.0438(13) 0.0223(10) -0.0004(9) -0.0017(8)
C24A 0.0169(9) 0.0160(8) 0.0345(11) 0.0115(8) -0.0044(8) 0.0001(7)
C25A 0.0217(10) 0.0143(9) 0.0460(14) 0.0068(9) -0.0110(9) 0.0013(8)
C26A 0.0285(11) 0.0186(10) 0.0337(12) -0.0016(8) -0.0097(9) 0.0075(8)
C27A 0.0249(10) 0.0205(9) 0.0219(10) 0.0011(8) -0.0026(8) 0.0074(8)
C28A 0.0159(8) 0.0163(8) 0.0216(9) 0.0076(7) -0.0008(7) 0.0012(7)
C29A 0.0136(8) 0.0167(8) 0.0188(8) 0.0068(7) -0.0009(6) 0.0010(6)
C30A 0.0438(15) 0.0348(13) 0.0279(12) -0.0045(10) -0.0060(11) 0.0161(12)
C31A 0.0279(12) 0.0550(17) 0.0233(11) 0.0143(11) 0.0070(9) 0.0157(12)
C32A 0.0297(13) 0.0161(10) 0.076(2) 0.0083(12) -0.0108(13) -0.0024(9)
C33A 0.0468(17) 0.0269(13) 0.0453(16) -0.0104(11) -0.0108(13) 0.0095(12)
Pt1B 0.01498(3) 0.01297(3) 0.01516(3) 0.00217(2) 0.00074(2) 0.00167(2)
Br1B 0.01669(9) 0.02080(9) 0.02118(9) 0.00609(7) 0.00222(7) 0.00179(7)
Br2B 0.02366(10) 0.01503(8) 0.02348(9) 0.00497(7) 0.00301(7) 0.00485(7)
N1B 0.0168(7) 0.0149(7) 0.0187(8) 0.0029(6) 0.0019(6) 0.0015(6)
N2B 0.0157(7) 0.0135(7) 0.0195(8) 0.0005(6) 0.0012(6) 0.0015(6)
C1B 0.0174(9) 0.0220(9) 0.0173(9) 0.0046(7) -0.0001(7) 0.0012(7)
C2B 0.0190(9) 0.0224(9) 0.0177(9) 0.0042(7) -0.0001(7) 0.0009(7)
C3B 0.0209(10) 0.0248(10) 0.0182(9) -0.0001(8) 0.0031(7) -0.0005(8)
C4B 0.0235(10) 0.0321(12) 0.0200(10) 0.0077(9) 0.0008(8) 0.0002(9)
C5B 0.0197(9) 0.0195(9) 0.0187(9) 0.0051(7) 0.0043(7) 0.0010(7)
C6B 0.0182(9) 0.0194(9) 0.0197(9) 0.0043(7) 0.0039(7) 0.0012(7)
C7B 0.0211(10) 0.0230(10) 0.0230(10) 0.0032(8) 0.0018(8) -0.0031(8)
C8B 0.0297(12) 0.0214(10) 0.0261(11) 0.0034(8) 0.0060(9) -0.0029(9)
C9B 0.0356(12) 0.0207(10) 0.0244(10) 0.0066(8) 0.0105(9) 0.0022(9)
C10B 0.0267(11) 0.0244(10) 0.0207(10) 0.0059(8) 0.0049(8) 0.0023(8)
C11B 0.0160(8) 0.0174(8) 0.0189(9) 0.0031(7) 0.0008(7) 0.0001(7)
C12B 0.0149(8) 0.0207(9) 0.0211(9) 0.0038(7) 0.0011(7) -0.0001(7)
C13B 0.0197(10) 0.0216(9) 0.0239(10) 0.0030(8) -0.0001(7) 0.0000(8)
C14B 0.0235(11) 0.0334(12) 0.0229(10) 0.0028(9) -0.0016(8) -0.0025(9)
C15B 0.0200(10) 0.0508(16) 0.0257(11) 0.0099(11) -0.0033(8) 0.0059(10)
C16B 0.0209(10) 0.0413(14) 0.0318(12) 0.0103(10) 0.0050(9) 0.0132(10)
C17B 0.0190(9) 0.0262(10) 0.0231(10) 0.0037(8) 0.0027(8) 0.0052(8)
C18B 0.0201(9) 0.0168(8) 0.0180(9) 0.0007(7) 0.0010(7) 0.0031(7)
C19B 0.0196(9) 0.0219(9) 0.0182(9) 0.0014(7) 0.0010(7) 0.0033(7)
C20B 0.0154(9) 0.0236(9) 0.0187(9) 0.0055(7) -0.0002(7) 0.0000(7)
C21B 0.0156(8) 0.0181(8) 0.0204(9) 0.0061(7) 0.0011(7) -0.0006(7)
C22B 0.0183(9) 0.0223(9) 0.0260(10) 0.0096(8) -0.0013(8) 0.0023(7)
C23B 0.0197(9) 0.0179(9) 0.0307(11) 0.0084(8) 0.0003(8) 0.0036(7)
C24B 0.0138(8) 0.0167(8) 0.0268(10) 0.0050(7) 0.0013(7) 0.0022(7)
C25B 0.0173(9) 0.0159(9) 0.0310(11) 0.0039(8) 0.0018(8) 0.0019(7)
C26B 0.0167(9) 0.0176(9) 0.0259(10) -0.0003(7) 0.0030(7) -0.0012(7)
C27B 0.0193(9) 0.0155(8) 0.0202(9) 0.0003(7) 0.0003(7) 0.0008(7)
C28B 0.0139(8) 0.0147(8) 0.0189(8) 0.0030(7) 0.0021(6) 0.0014(6)
C29B 0.0148(8) 0.0160(8) 0.0183(8) 0.0042(7) 0.0015(6) 0.0020(7)
C30B 0.0318(12) 0.0269(11) 0.0241(11) -0.0015(9) -0.0049(9) 0.0049(9)
C31B 0.0239(10) 0.0268(11) 0.0217(10) 0.0047(8) -0.0035(8) 0.0023(8)
C32B 0.0303(12) 0.0166(10) 0.0439(14) 0.0018(9) -0.0010(10) 0.0060(9)
C33B 0.0325(12) 0.0198(10) 0.0310(12) -0.0051(9) -0.0002(10) 0.0022(9)
C1M 0.0430(16) 0.0516(18) 0.0332(14) -0.0067(13) 0.0007(12) 0.0118(14)
Cl1M 0.0419(4) 0.0405(4) 0.0340(3) 0.0085(3) 0.0037(3) 0.0085(3)
Cl2M 0.050(3) 0.055(3) 0.046(2) -0.0172(17) -0.0164(17) 0.029(2)
C1N 0.0430(16) 0.0516(18) 0.0332(14) -0.0067(13) 0.0007(12) 0.0118(14)
Cl1N 0.0419(4) 0.0405(4) 0.0340(3) 0.0085(3) 0.0037(3) 0.0085(3)
Cl2N 0.054(2) 0.0370(16) 0.0303(16) 0.0038(17) -0.0052(13) 0.0070(19)

loop_
_atom_type_symbol
_atom_type_description
_atom_type_scat_dispersion_real
_atom_type_scat_dispersion_imag
_atom_type_scat_source
C C 0.0033 0.0016 'International Tables Vol C Tables 4.2.6.8 and 6.1.1.4'
H H 0.0000 0.0000 'International Tables Vol C Tables 4.2.6.8 and 6.1.1.4'
Br Br -0.2901 2.4595 'International Tables Vol C Tables 4.2.6.8 and 6.1.1.4'
Cl Cl 0.1484 0.1585 'International Tables Vol C Tables 4.2.6.8 and 6.1.1.4'
N N 0.0061 0.0033 'International Tables Vol C Tables 4.2.6.8 and 6.1.1.4'
Pt Pt -1.7033 8.3905 'International Tables Vol C Tables 4.2.6.8 and 6.1.1.4'

loop_
_geom_angle_atom_site_label_1
_geom_angle_atom_site_label_2
_geom_angle_atom_site_label_3
_geom_angle
_geom_angle_site_symmetry_1
_geom_angle_site_symmetry_3
_geom_angle_publ_flag
N2A Pt1A C1A 98.45(9) . . ?
N2A Pt1A C11A 86.55(7) . . ?
C1A Pt1A C11A 88.37(8) . . ?
N2A Pt1A N1A 78.48(7) . . ?
C1A Pt1A N1A 174.29(8) . . ?
C11A Pt1A N1A 96.20(7) . . ?
N2A Pt1A Br2A 172.90(5) . . ?
C1A Pt1A Br2A 88.64(7) . . ?
C11A Pt1A Br2A 93.37(6) . . ?
N1A Pt1A Br2A 94.48(4) . . ?
N2A Pt1A Br1A 88.80(5) . . ?
C1A Pt1A Br1A 87.03(6) . . ?
C11A Pt1A Br1A 172.92(5) . . ?
N1A Pt1A Br1A 88.09(5) . . ?
Br2A Pt1A Br1A 91.910(18) . . ?
C18A N1A C29A 118.42(18) . . ?
C18A N1A Pt1A 129.57(15) . . ?
C29A N1A Pt1A 111.69(13) . . ?
C27A N2A C28A 118.33(19) . . ?
C27A N2A Pt1A 126.58(16) . . ?
C28A N2A Pt1A 115.01(13) . . ?
C2A C1A Pt1A 123.56(15) . . ?
C2A C1A H1A1 106.4 . . ?
Pt1A C1A H1A1 106.4 . . ?
C2A C1A H1A2 106.4 . . ?
Pt1A C1A H1A2 106.4 . . ?
H1A1 C1A H1A2 106.5 . . ?
C5A C2A C4A 112.1(2) . . ?
C5A C2A C3A 108.87(18) . . ?
C4A C2A C3A 105.6(2) . . ?
C5A C2A C1A 112.24(19) . . ?
C4A C2A C1A 104.59(18) . . ?
C3A C2A C1A 113.19(19) . . ?
C2A C3A H3A1 109.5 . . ?
C2A C3A H3A2 109.5 . . ?
H3A1 C3A H3A2 109.5 . . ?
C2A C3A H3A3 109.5 . . ?
H3A1 C3A H3A3 109.5 . . ?
H3A2 C3A H3A3 109.5 . . ?
C2A C4A H4A1 109.5 . . ?
C2A C4A H4A2 109.5 . . ?
H4A1 C4A H4A2 109.5 . . ?
C2A C4A H4A3 109.5 . . ?
H4A1 C4A H4A3 109.5 . . ?
H4A2 C4A H4A3 109.5 . . ?
C10A C5A C6A 117.9(2) . . ?
C10A C5A C2A 120.9(2) . . ?
C6A C5A C2A 121.04(19) . . ?
C7A C6A C5A 118.9(2) . . ?
C7A C6A C11A 119.7(2) . . ?
C5A C6A C11A 121.27(19) . . ?
C8A C7A C6A 121.7(2) . . ?
C8A C7A H7A 119.1 . . ?
C6A C7A H7A 119.1 . . ?
C9A C8A C7A 119.6(2) . . ?
C9A C8A H8A 120.2 . . ?
C7A C8A H8A 120.2 . . ?
C8A C9A C10A 119.6(2) . . ?
C8A C9A H9A 120.2 . . ?
C10A C9A H9A 120.2 . . ?
C9A C10A C5A 122.0(3) . . ?
C9A C10A H10A 119.0 . . ?
C5A C10A H10A 119.0 . . ?
C12A C11A C6A 117.07(18) . . ?
C12A C11A Pt1A 109.62(13) . . ?
C6A C11A Pt1A 113.21(13) . . ?
C12A C11A H11A 105.3 . . ?
C6A C11A H11A 105.3 . . ?
Pt1A C11A H11A 105.3 . . ?
C17A C12A C13A 117.9(2) . . ?
C17A C12A C11A 119.00(18) . . ?
C13A C12A C11A 123.02(19) . . ?
C14A C13A C12A 120.9(2) . . ?
C14A C13A H13A 119.5 . . ?
C12A C13A H13A 119.5 . . ?
C15A C14A C13A 120.3(2) . . ?
C15A C14A H14A 119.8 . . ?
C13A C14A H14A 119.8 . . ?
C14A C15A C16A 119.7(2) . . ?
C14A C15A H15A 120.2 . . ?
C16A C15A H15A 120.2 . . ?
C15A C16A C17A 120.2(2) . . ?
C15A C16A H16A 119.9 . . ?
C17A C16A H16A 119.9 . . ?
C16A C17A C12A 120.8(2) . . ?
C16A C17A H17A 119.6 . . ?
C12A C17A H17A 119.6 . . ?
N1A C18A C19A 123.2(2) . . ?
N1A C18A H18A 118.4 . . ?
C19A C18A H18A 118.4 . . ?
C20A C19A C18A 119.3(2) . . ?
C20A C19A C30A 121.8(2) . . ?
C18A C19A C30A 118.6(2) . . ?
C19A C20A C21A 118.1(2) . . ?
C19A C20A C31A 121.5(2) . . ?
C21A C20A C31A 120.4(2) . . ?
C29A C21A C20A 118.1(2) . . ?
C29A C21A C22A 117.6(2) . . ?
C20A C21A C22A 124.2(2) . . ?
C23A C22A C21A 121.6(2) . . ?
C23A C22A H22A 119.2 . . ?
C21A C22A H22A 119.2 . . ?
C22A C23A C24A 122.4(2) . . ?
C22A C23A H23A 118.8 . . ?
C24A C23A H23A 118.8 . . ?
C28A C24A C25A 118.5(2) . . ?
C28A C24A C23A 116.9(2) . . ?
C25A C24A C23A 124.6(2) . . ?
C26A C25A C24A 118.6(2) . . ?
C26A C25A C32A 120.1(2) . . ?
C24A C25A C32A 121.3(3) . . ?
C25A C26A C27A 119.0(2) . . ?
C25A C26A C33A 122.7(2) . . ?
C27A C26A C33A 118.3(3) . . ?
N2A C27A C26A 123.4(2) . . ?
N2A C27A H27A 118.3 . . ?
C26A C27A H27A 118.3 . . ?
N2A C28A C24A 121.83(19) . . ?
N2A C28A C29A 117.27(17) . . ?
C24A C28A C29A 120.90(19) . . ?
N1A C29A C21A 122.80(19) . . ?
N1A C29A C28A 116.65(18) . . ?
C21A C29A C28A 120.54(18) . . ?
C19A C30A H30A 109.5 . . ?
C19A C30A H30B 109.5 . . ?
H30A C30A H30B 109.5 . . ?
C19A C30A H30C 109.5 . . ?
H30A C30A H30C 109.5 . . ?
H30B C30A H30C 109.5 . . ?
C20A C31A H31A 109.5 . . ?
C20A C31A H31B 109.5 . . ?
H31A C31A H31B 109.5 . . ?
C20A C31A H31C 109.5 . . ?
H31A C31A H31C 109.5 . . ?
H31B C31A H31C 109.5 . . ?
C25A C32A H32A 109.5 . . ?
C25A C32A H32B 109.5 . . ?
H32A C32A H32B 109.5 . . ?
C25A C32A H32C 109.5 . . ?
H32A C32A H32C 109.5 . . ?
H32B C32A H32C 109.5 . . ?
C26A C33A H33A 109.5 . . ?
C26A C33A H33B 109.5 . . ?
H33A C33A H33B 109.5 . . ?
C26A C33A H33C 109.5 . . ?
H33A C33A H33C 109.5 . . ?
H33B C33A H33C 109.5 . . ?
N2B Pt1B C1B 98.31(8) . . ?
N2B Pt1B C11B 86.77(7) . . ?
C1B Pt1B C11B 87.78(8) . . ?
N2B Pt1B N1B 78.68(7) . . ?
C1B Pt1B N1B 175.19(7) . . ?
C11B Pt1B N1B 95.76(7) . . ?
N2B Pt1B Br2B 173.30(5) . . ?
C1B Pt1B Br2B 88.38(6) . . ?
C11B Pt1B Br2B 93.89(6) . . ?
N1B Pt1B Br2B 94.62(5) . . ?
N2B Pt1B Br1B 89.00(5) . . ?
C1B Pt1B Br1B 88.20(6) . . ?
C11B Pt1B Br1B 173.69(5) . . ?
N1B Pt1B Br1B 87.99(5) . . ?
Br2B Pt1B Br1B 90.859(16) . . ?
C18B N1B C29B 118.75(18) . . ?
C18B N1B Pt1B 128.97(15) . . ?
C29B N1B Pt1B 111.92(13) . . ?
C27B N2B C28B 118.25(18) . . ?
C27B N2B Pt1B 126.82(15) . . ?
C28B N2B Pt1B 114.90(13) . . ?
C2B C1B Pt1B 123.12(14) . . ?
C2B C1B H1B1 106.5 . . ?
Pt1B C1B H1B1 106.5 . . ?
C2B C1B H1B2 106.5 . . ?
Pt1B C1B H1B2 106.5 . . ?
H1B1 C1B H1B2 106.5 . . ?
C5B C2B C4B 112.10(18) . . ?
C5B C2B C1B 111.62(17) . . ?
C4B C2B C1B 104.64(17) . . ?
C5B C2B C3B 109.96(17) . . ?
C4B C2B C3B 105.28(17) . . ?
C1B C2B C3B 113.00(18) . . ?
C2B C3B H3B1 109.5 . . ?
C2B C3B H3B2 109.5 . . ?
H3B1 C3B H3B2 109.5 . . ?
C2B C3B H3B3 109.5 . . ?
H3B1 C3B H3B3 109.5 . . ?
H3B2 C3B H3B3 109.5 . . ?
C2B C4B H4B1 109.5 . . ?
C2B C4B H4B2 109.5 . . ?
H4B1 C4B H4B2 109.5 . . ?
C2B C4B H4B3 109.5 . . ?
H4B1 C4B H4B3 109.5 . . ?
H4B2 C4B H4B3 109.5 . . ?
C10B C5B C6B 118.26(19) . . ?
C10B C5B C2B 120.79(19) . . ?
C6B C5B C2B 120.93(19) . . ?
C7B C6B C5B 118.7(2) . . ?
C7B C6B C11B 121.01(19) . . ?
C5B C6B C11B 120.30(18) . . ?
C8B C7B C6B 121.8(2) . . ?
C8B C7B H7B 119.1 . . ?
C6B C7B H7B 119.1 . . ?
C9B C8B C7B 119.4(2) . . ?
C9B C8B H8B 120.3 . . ?
C7B C8B H8B 120.3 . . ?
C8B C9B C10B 119.4(2) . . ?
C8B C9B H9B 120.3 . . ?
C10B C9B H9B 120.3 . . ?
C9B C10B C5B 122.3(2) . . ?
C9B C10B H10B 118.8 . . ?
C5B C10B H10B 118.8 . . ?
C12B C11B C6B 118.42(17) . . ?
C12B C11B Pt1B 110.37(14) . . ?
C6B C11B Pt1B 111.52(14) . . ?
C12B C11B H11B 105.1 . . ?
C6B C11B H11B 105.1 . . ?
Pt1B C11B H11B 105.1 . . ?
C17B C12B C13B 118.3(2) . . ?
C17B C12B C11B 118.53(19) . . ?
C13B C12B C11B 123.02(19) . . ?
C14B C13B C12B 120.4(2) . . ?
C14B C13B H13B 119.8 . . ?
C12B C13B H13B 119.8 . . ?
C15B C14B C13B 120.9(2) . . ?
C15B C14B H14B 119.6 . . ?
C13B C14B H14B 119.6 . . ?
C14B C15B C16B 119.1(2) . . ?
C14B C15B H15B 120.5 . . ?
C16B C15B H15B 120.5 . . ?
C17B C16B C15B 120.6(2) . . ?
C17B C16B H16B 119.7 . . ?
C15B C16B H16B 119.7 . . ?
C16B C17B C12B 120.7(2) . . ?
C16B C17B H17B 119.6 . . ?
C12B C17B H17B 119.6 . . ?
N1B C18B C19B 123.1(2) . . ?
N1B C18B H18B 118.4 . . ?
C19B C18B H18B 118.4 . . ?
C20B C19B C18B 119.20(19) . . ?
C20B C19B C30B 122.8(2) . . ?
C18B C19B C30B 117.8(2) . . ?
C19B C20B C21B 118.33(19) . . ?
C19B C20B C31B 120.48(19) . . ?
C21B C20B C31B 121.09(19) . . ?
C29B C21B C20B 118.12(19) . . ?
C29B C21B C22B 117.37(18) . . ?
C20B C21B C22B 124.51(19) . . ?
C23B C22B C21B 121.6(2) . . ?
C23B C22B H22B 119.2 . . ?
C21B C22B H22B 119.2 . . ?
C22B C23B C24B 122.3(2) . . ?
C22B C23B H23B 118.9 . . ?
C24B C23B H23B 118.9 . . ?
C28B C24B C25B 118.68(19) . . ?
C28B C24B C23B 117.14(19) . . ?
C25B C24B C23B 124.18(19) . . ?
C26B C25B C24B 117.89(19) . . ?
C26B C25B C32B 119.0(2) . . ?
C24B C25B C32B 123.1(2) . . ?
C25B C26B C27B 119.52(19) . . ?
C25B C26B C33B 121.8(2) . . ?
C27B C26B C33B 118.6(2) . . ?
N2B C27B C26B 123.4(2) . . ?
N2B C27B H27B 118.3 . . ?
C26B C27B H27B 118.3 . . ?
N2B C28B C24B 122.10(18) . . ?
N2B C28B C29B 117.03(17) . . ?
C24B C28B C29B 120.87(18) . . ?
N1B C29B C21B 122.40(18) . . ?
N1B C29B C28B 116.85(18) . . ?
C21B C29B C28B 120.72(18) . . ?
C19B C30B H30D 109.5 . . ?
C19B C30B H30E 109.5 . . ?
H30D C30B H30E 109.5 . . ?
C19B C30B H30F 109.5 . . ?
H30D C30B H30F 109.5 . . ?
H30E C30B H30F 109.5 . . ?
C20B C31B H31D 109.5 . . ?
C20B C31B H31E 109.5 . . ?
H31D C31B H31E 109.5 . . ?
C20B C31B H31F 109.5 . . ?
H31D C31B H31F 109.5 . . ?
H31E C31B H31F 109.5 . . ?
C25B C32B H32D 109.5 . . ?
C25B C32B H32E 109.5 . . ?
H32D C32B H32E 109.5 . . ?
C25B C32B H32F 109.5 . . ?
H32D C32B H32F 109.5 . . ?
H32E C32B H32F 109.5 . . ?
C26B C33B H33D 109.5 . . ?
C26B C33B H33E 109.5 . . ?
H33D C33B H33E 109.5 . . ?
C26B C33B H33F 109.5 . . ?
H33D C33B H33F 109.5 . . ?
H33E C33B H33F 109.5 . . ?
Cl2M C1M Cl1M 112.2(3) . . ?
Cl2M C1M H1M1 109.2 . . ?
Cl1M C1M H1M1 109.2 . . ?
Cl2M C1M H1M2 109.2 . . ?
Cl1M C1M H1M2 109.2 . . ?
H1M1 C1M H1M2 107.9 . . ?
Cl2N C1N Cl1N 110.4(3) . . ?
Cl2N C1N H1N1 109.6 . . ?
Cl1N C1N H1N1 109.6 . . ?
Cl2N C1N H1N2 109.6 . . ?
Cl1N C1N H1N2 109.6 . . ?
H1N1 C1N H1N2 108.1 . . ?

loop_
_geom_bond_atom_site_label_1
_geom_bond_atom_site_label_2
_geom_bond_distance
_geom_bond_site_symmetry_2
_geom_bond_publ_flag
Pt1A N2A 2.0429(18) . ?
Pt1A C1A 2.063(2) . ?
Pt1A C11A 2.135(2) . ?
Pt1A N1A 2.1644(19) . ?
Pt1A Br2A 2.4383(7) . ?
Pt1A Br1A 2.6072(6) . ?
N1A C18A 1.322(3) . ?
N1A C29A 1.352(3) . ?
N2A C27A 1.331(3) . ?
N2A C28A 1.362(3) . ?
C1A C2A 1.554(3) . ?
C1A H1A1 0.9900 . ?
C1A H1A2 0.9900 . ?
C2A C5A 1.527(3) . ?
C2A C4A 1.549(3) . ?
C2A C3A 1.549(3) . ?
C3A H3A1 0.9800 . ?
C3A H3A2 0.9800 . ?
C3A H3A3 0.9800 . ?
C4A H4A1 0.9800 . ?
C4A H4A2 0.9800 . ?
C4A H4A3 0.9800 . ?
C5A C10A 1.403(3) . ?
C5A C6A 1.410(3) . ?
C6A C7A 1.402(3) . ?
C6A C11A 1.517(3) . ?
C7A C8A 1.383(3) . ?
C7A H7A 0.9500 . ?
C8A C9A 1.378(4) . ?
C8A H8A 0.9500 . ?
C9A C10A 1.386(4) . ?
C9A H9A 0.9500 . ?
C10A H10A 0.9500 . ?
C11A C12A 1.497(3) . ?
C11A H11A 1.0000 . ?
C12A C17A 1.399(3) . ?
C12A C13A 1.403(3) . ?
C13A C14A 1.388(3) . ?
C13A H13A 0.9500 . ?
C14A C15A 1.382(4) . ?
C14A H14A 0.9500 . ?
C15A C16A 1.387(4) . ?
C15A H15A 0.9500 . ?
C16A C17A 1.392(3) . ?
C16A H16A 0.9500 . ?
C17A H17A 0.9500 . ?
C18A C19A 1.403(3) . ?
C18A H18A 0.9500 . ?
C19A C20A 1.389(3) . ?
C19A C30A 1.505(3) . ?
C20A C21A 1.418(3) . ?
C20A C31A 1.505(3) . ?
C21A C29A 1.405(3) . ?
C21A C22A 1.435(3) . ?
C22A C23A 1.346(4) . ?
C22A H22A 0.9500 . ?
C23A C24A 1.439(3) . ?
C23A H23A 0.9500 . ?
C24A C28A 1.406(3) . ?
C24A C25A 1.415(3) . ?
C25A C26A 1.378(4) . ?
C25A C32A 1.505(3) . ?
C26A C27A 1.399(3) . ?
C26A C33A 1.496(4) . ?
C27A H27A 0.9500 . ?
C28A C29A 1.432(3) . ?
C30A H30A 0.9800 . ?
C30A H30B 0.9800 . ?
C30A H30C 0.9800 . ?
C31A H31A 0.9800 . ?
C31A H31B 0.9800 . ?
C31A H31C 0.9800 . ?
C32A H32A 0.9800 . ?
C32A H32B 0.9800 . ?
C32A H32C 0.9800 . ?
C33A H33A 0.9800 . ?
C33A H33B 0.9800 . ?
C33A H33C 0.9800 . ?
Pt1B N2B 2.0486(17) . ?
Pt1B C1B 2.070(2) . ?
Pt1B C11B 2.142(2) . ?
Pt1B N1B 2.1571(19) . ?
Pt1B Br2B 2.4475(7) . ?
Pt1B Br1B 2.6165(7) . ?
N1B C18B 1.322(3) . ?
N1B C29B 1.355(3) . ?
N2B C27B 1.333(3) . ?
N2B C28B 1.369(3) . ?
C1B C2B 1.551(3) . ?
C1B H1B1 0.9900 . ?
C1B H1B2 0.9900 . ?
C2B C5B 1.534(3) . ?
C2B C4B 1.543(3) . ?
C2B C3B 1.551(3) . ?
C3B H3B1 0.9800 . ?
C3B H3B2 0.9800 . ?
C3B H3B3 0.9800 . ?
C4B H4B1 0.9800 . ?
C4B H4B2 0.9800 . ?
C4B H4B3 0.9800 . ?
C5B C10B 1.393(3) . ?
C5B C6B 1.414(3) . ?
C6B C7B 1.403(3) . ?
C6B C11B 1.511(3) . ?
C7B C8B 1.387(3) . ?
C7B H7B 0.9500 . ?
C8B C9B 1.383(4) . ?
C8B H8B 0.9500 . ?
C9B C10B 1.389(3) . ?
C9B H9B 0.9500 . ?
C10B H10B 0.9500 . ?
C11B C12B 1.502(3) . ?
C11B H11B 1.0000 . ?
C12B C17B 1.395(3) . ?
C12B C13B 1.404(3) . ?
C13B C14B 1.389(3) . ?
C13B H13B 0.9500 . ?
C14B C15B 1.382(4) . ?
C14B H14B 0.9500 . ?
C15B C16B 1.391(4) . ?
C15B H15B 0.9500 . ?
C16B C17B 1.386(3) . ?
C16B H16B 0.9500 . ?
C17B H17B 0.9500 . ?
C18B C19B 1.405(3) . ?
C18B H18B 0.9500 . ?
C19B C20B 1.386(3) . ?
C19B C30B 1.507(3) . ?
C20B C21B 1.421(3) . ?
C20B C31B 1.504(3) . ?
C21B C29B 1.408(3) . ?
C21B C22B 1.436(3) . ?
C22B C23B 1.358(3) . ?
C22B H22B 0.9500 . ?
C23B C24B 1.433(3) . ?
C23B H23B 0.9500 . ?
C24B C28B 1.407(3) . ?
C24B C25B 1.425(3) . ?
C25B C26B 1.390(3) . ?
C25B C32B 1.497(3) . ?
C26B C27B 1.400(3) . ?
C26B C33B 1.506(3) . ?
C27B H27B 0.9500 . ?
C28B C29B 1.433(3) . ?
C30B H30D 0.9800 . ?
C30B H30E 0.9800 . ?
C30B H30F 0.9800 . ?
C31B H31D 0.9800 . ?
C31B H31E 0.9800 . ?
C31B H31F 0.9800 . ?
C32B H32D 0.9800 . ?
C32B H32E 0.9800 . ?
C32B H32F 0.9800 . ?
C33B H33D 0.9800 . ?
C33B H33E 0.9800 . ?
C33B H33F 0.9800 . ?
C1M Cl2M 1.760(9) . ?
C1M Cl1M 1.766(3) . ?
C1M H1M1 0.9900 . ?
C1M H1M2 0.9900 . ?
C1N Cl2N 1.730(10) . ?
C1N Cl1N 1.766(3) . ?
C1N H1N1 0.9900 . ?
C1N H1N2 0.9900 . ?

loop_
_geom_hbond_atom_site_label_D
_geom_hbond_atom_site_label_H
_geom_hbond_atom_site_label_A
_geom_hbond_distance_DH
_geom_hbond_distance_HA
_geom_hbond_distance_DA
_geom_hbond_angle_DHA
_geom_hbond_site_symmetry_A
C18A H18A Br2A 0.95 2.91 3.495(2) 120.9 .
C18B H18B Br2B 0.95 2.89 3.484(2) 121.9 .
C18B H18B Cl2M 0.95 2.96 3.646(8) 129.8 1_665
C1M H1M1 Br2B 0.99 3.02 3.887(3) 147.2 1_445
C1N H1N1 Br2B 0.99 3.01 3.887(3) 147.6 1_445
C1N H1N2 Br1B 0.99 3.08 3.811(3) 131.7 1_445

loop_
_geom_torsion_atom_site_label_1
_geom_torsion_atom_site_label_2
_geom_torsion_atom_site_label_3
_geom_torsion_atom_site_label_4
_geom_torsion
_geom_torsion_site_symmetry_1
_geom_torsion_site_symmetry_2
_geom_torsion_site_symmetry_3
_geom_torsion_site_symmetry_4
_geom_torsion_publ_flag
Pt1A C1A C2A C5A 40.3(3) . . . . ?
Pt1A C1A C2A C4A 162.10(19) . . . . ?
Pt1A C1A C2A C3A -83.4(2) . . . . ?
C4A C2A C5A C10A 12.6(3) . . . . ?
C3A C2A C5A C10A -103.9(2) . . . . ?
C1A C2A C5A C10A 130.0(2) . . . . ?
C4A C2A C5A C6A -170.7(2) . . . . ?
C3A C2A C5A C6A 72.8(2) . . . . ?
C1A C2A C5A C6A -53.3(3) . . . . ?
C10A C5A C6A C7A 5.4(3) . . . . ?
C2A C5A C6A C7A -171.45(19) . . . . ?
C10A C5A C6A C11A -179.18(19) . . . . ?
C2A C5A C6A C11A 4.0(3) . . . . ?
C5A C6A C7A C8A -2.9(3) . . . . ?
C11A C6A C7A C8A -178.43(19) . . . . ?
C6A C7A C8A C9A -1.1(3) . . . . ?
C7A C8A C9A C10A 2.5(4) . . . . ?
C8A C9A C10A C5A 0.2(4) . . . . ?
C6A C5A C10A C9A -4.1(3) . . . . ?
C2A C5A C10A C9A 172.7(2) . . . . ?
C7A C6A C11A C12A -3.3(3) . . . . ?
C5A C6A C11A C12A -178.71(18) . . . . ?
C7A C6A C11A Pt1A -132.31(17) . . . . ?
C5A C6A C11A Pt1A 52.3(2) . . . . ?
C6A C11A C12A C17A 124.3(2) . . . . ?
Pt1A C11A C12A C17A -104.98(18) . . . . ?
C6A C11A C12A C13A -58.7(3) . . . . ?
Pt1A C11A C12A C13A 72.0(2) . . . . ?
C17A C12A C13A C14A 1.4(3) . . . . ?
C11A C12A C13A C14A -175.6(2) . . . . ?
C12A C13A C14A C15A 0.3(3) . . . . ?
C13A C14A C15A C16A -0.8(4) . . . . ?
C14A C15A C16A C17A -0.3(4) . . . . ?
C15A C16A C17A C12A 2.0(3) . . . . ?
C13A C12A C17A C16A -2.5(3) . . . . ?
C11A C12A C17A C16A 174.6(2) . . . . ?
C29A N1A C18A C19A -3.2(3) . . . . ?
Pt1A N1A C18A C19A 169.77(16) . . . . ?
N1A C18A C19A C20A 1.8(3) . . . . ?
N1A C18A C19A C30A -172.9(2) . . . . ?
C18A C19A C20A C21A 1.1(3) . . . . ?
C30A C19A C20A C21A 175.5(2) . . . . ?
C18A C19A C20A C31A -176.1(2) . . . . ?
C30A C19A C20A C31A -1.6(3) . . . . ?
C19A C20A C21A C29A -2.4(3) . . . . ?
C31A C20A C21A C29A 174.85(19) . . . . ?
C19A C20A C21A C22A -179.9(2) . . . . ?
C31A C20A C21A C22A -2.7(3) . . . . ?
C29A C21A C22A C23A 1.1(3) . . . . ?
C20A C21A C22A C23A 178.6(2) . . . . ?
C21A C22A C23A C24A -0.8(3) . . . . ?
C22A C23A C24A C28A -0.2(3) . . . . ?
C22A C23A C24A C25A 179.3(2) . . . . ?
C28A C24A C25A C26A 3.2(3) . . . . ?
C23A C24A C25A C26A -176.3(2) . . . . ?
C28A C24A C25A C32A -175.6(2) . . . . ?
C23A C24A C25A C32A 4.9(3) . . . . ?
C24A C25A C26A C27A -4.9(3) . . . . ?
C32A C25A C26A C27A 173.9(2) . . . . ?
C24A C25A C26A C33A 177.2(2) . . . . ?
C32A C25A C26A C33A -4.0(4) . . . . ?
C28A N2A C27A C26A 2.9(3) . . . . ?
Pt1A N2A C27A C26A -173.83(16) . . . . ?
C25A C26A C27A N2A 1.9(3) . . . . ?
C33A C26A C27A N2A 179.9(2) . . . . ?
C27A N2A C28A C24A -4.6(3) . . . . ?
Pt1A N2A C28A C24A 172.47(15) . . . . ?
C27A N2A C28A C29A 175.59(18) . . . . ?
Pt1A N2A C28A C29A -7.3(2) . . . . ?
C25A C24A C28A N2A 1.6(3) . . . . ?
C23A C24A C28A N2A -178.87(19) . . . . ?
C25A C24A C28A C29A -178.61(19) . . . . ?
C23A C24A C28A C29A 0.9(3) . . . . ?
C18A N1A C29A C21A 1.7(3) . . . . ?
Pt1A N1A C29A C21A -172.43(15) . . . . ?
C18A N1A C29A C28A -179.18(18) . . . . ?
Pt1A N1A C29A C28A 6.7(2) . . . . ?
C20A C21A C29A N1A 1.0(3) . . . . ?
C22A C21A C29A N1A 178.71(18) . . . . ?
C20A C21A C29A C28A -178.04(18) . . . . ?
C22A C21A C29A C28A -0.4(3) . . . . ?
N2A C28A C29A N1A 0.0(3) . . . . ?
C24A C28A C29A N1A -179.76(18) . . . . ?
N2A C28A C29A C21A 179.18(18) . . . . ?
C24A C28A C29A C21A -0.6(3) . . . . ?
Pt1B C1B C2B C5B 39.7(2) . . . . ?
Pt1B C1B C2B C4B 161.18(15) . . . . ?
Pt1B C1B C2B C3B -84.8(2) . . . . ?
C4B C2B C5B C10B 10.2(3) . . . . ?
C1B C2B C5B C10B 127.2(2) . . . . ?
C3B C2B C5B C10B -106.6(2) . . . . ?
C4B C2B C5B C6B -171.40(19) . . . . ?
C1B C2B C5B C6B -54.4(3) . . . . ?
C3B C2B C5B C6B 71.9(2) . . . . ?
C10B C5B C6B C7B 3.8(3) . . . . ?
C2B C5B C6B C7B -174.64(19) . . . . ?
C10B C5B C6B C11B -178.47(19) . . . . ?
C2B C5B C6B C11B 3.0(3) . . . . ?
C5B C6B C7B C8B -2.4(3) . . . . ?
C11B C6B C7B C8B 180.0(2) . . . . ?
C6B C7B C8B C9B -0.4(4) . . . . ?
C7B C8B C9B C10B 1.7(3) . . . . ?
C8B C9B C10B C5B 0.0(4) . . . . ?
C6B C5B C10B C9B -2.7(3) . . . . ?
C2B C5B C10B C9B 175.7(2) . . . . ?
C7B C6B C11B C12B 3.1(3) . . . . ?
C5B C6B C11B C12B -174.50(19) . . . . ?
C7B C6B C11B Pt1B -126.59(18) . . . . ?
C5B C6B C11B Pt1B 55.8(2) . . . . ?
C6B C11B C12B C17B 127.2(2) . . . . ?
Pt1B C11B C12B C17B -102.6(2) . . . . ?
C6B C11B C12B C13B -56.6(3) . . . . ?
Pt1B C11B C12B C13B 73.6(2) . . . . ?
C17B C12B C13B C14B 0.2(3) . . . . ?
C11B C12B C13B C14B -175.9(2) . . . . ?
C12B C13B C14B C15B 0.9(4) . . . . ?
C13B C14B C15B C16B -1.0(4) . . . . ?
C14B C15B C16B C17B -0.1(4) . . . . ?
C15B C16B C17B C12B 1.3(4) . . . . ?
C13B C12B C17B C16B -1.3(3) . . . . ?
C11B C12B C17B C16B 175.0(2) . . . . ?
C29B N1B C18B C19B -3.2(3) . . . . ?
Pt1B N1B C18B C19B 169.28(16) . . . . ?
N1B C18B C19B C20B 2.3(3) . . . . ?
N1B C18B C19B C30B -173.5(2) . . . . ?
C18B C19B C20B C21B 0.0(3) . . . . ?
C30B C19B C20B C21B 175.6(2) . . . . ?
C18B C19B C20B C31B -176.4(2) . . . . ?
C30B C19B C20B C31B -0.8(3) . . . . ?
C19B C20B C21B C29B -1.2(3) . . . . ?
C31B C20B C21B C29B 175.14(19) . . . . ?
C19B C20B C21B C22B 179.5(2) . . . . ?
C31B C20B C21B C22B -4.1(3) . . . . ?
C29B C21B C22B C23B -0.6(3) . . . . ?
C20B C21B C22B C23B 178.6(2) . . . . ?
C21B C22B C23B C24B -0.1(3) . . . . ?
C22B C23B C24B C28B -0.3(3) . . . . ?
C22B C23B C24B C25B 179.9(2) . . . . ?
C28B C24B C25B C26B 2.3(3) . . . . ?
C23B C24B C25B C26B -177.9(2) . . . . ?
C28B C24B C25B C32B -175.8(2) . . . . ?
C23B C24B C25B C32B 4.0(3) . . . . ?
C24B C25B C26B C27B -4.1(3) . . . . ?
C32B C25B C26B C27B 174.1(2) . . . . ?
C24B C25B C26B C33B 178.1(2) . . . . ?
C32B C25B C26B C33B -3.7(3) . . . . ?
C28B N2B C27B C26B 2.1(3) . . . . ?
Pt1B N2B C27B C26B -175.64(15) . . . . ?
C25B C26B C27B N2B 2.0(3) . . . . ?
C33B C26B C27B N2B 179.9(2) . . . . ?
C27B N2B C28B C24B -4.0(3) . . . . ?
Pt1B N2B C28B C24B 174.03(15) . . . . ?
C27B N2B C28B C29B 176.52(18) . . . . ?
Pt1B N2B C28B C29B -5.5(2) . . . . ?
C25B C24B C28B N2B 1.8(3) . . . . ?
C23B C24B C28B N2B -178.04(19) . . . . ?
C25B C24B C28B C29B -178.73(19) . . . . ?
C23B C24B C28B C29B 1.5(3) . . . . ?
C18B N1B C29B C21B 1.9(3) . . . . ?
Pt1B N1B C29B C21B -171.84(15) . . . . ?
C18B N1B C29B C28B 179.78(18) . . . . ?
Pt1B N1B C29B C28B 6.1(2) . . . . ?
C20B C21B C29B N1B 0.3(3) . . . . ?
C22B C21B C29B N1B 179.63(19) . . . . ?
C20B C21B C29B C28B -177.49(18) . . . . ?
C22B C21B C29B C28B 1.8(3) . . . . ?
N2B C28B C29B N1B -0.7(3) . . . . ?
C24B C28B C29B N1B 179.79(18) . . . . ?
N2B C28B C29B C21B 177.26(18) . . . . ?
C24B C28B C29B C21B -2.3(3) . . . . ?
